data_7227135
loop_
_publ_author_name
'Kim, Hyun-Chul'
'Huh, Seong'
'Kim, Jin Yeong'
'Moon, Hoi Ri'
'Lee, Do Nam'
'Kim, Youngmee'

_publ_section_title
;
 Zn-MOFs containing flexible \a,\w-alkane (or alkene)-dicarboxylates with
 1,2-bis(4-pyridyl)ethylene: comparison with Zn-MOFs containing
 1,2-bis(4-pyridyl)ethane ligands
;
_journal_issue 1
_journal_name_full CrystEngComm
_journal_page_first 99
_journal_paper_doi 10.1039/C6CE02122K
_journal_volume 19
_journal_year 2017
_chemical_formula_sum 'C16 H12 N2 O4 Zn'
_chemical_formula_weight 361.65
_chemical_name_systematic
;
 ?
;
_space_group_crystal_system monoclinic
_space_group_IT_number 15
_space_group_name_Hall '-C 2yc'
_space_group_name_H-M_alt 'C 1 2/c 1'
_symmetry_space_group_name_Hall '-C 2yc'
_symmetry_space_group_name_H-M 'C 1 2/c 1'
_atom_sites_solution_hydrogens geom
_audit_creation_method SHELXL-2013
_audit_update_record
;
2016-05-23 deposited with the CCDC.
2016-11-18 downloaded from the CCDC.
;
_cell_angle_alpha 90
_cell_angle_beta 95.7932(12)
_cell_angle_gamma 90
_cell_formula_units_Z 4
_cell_length_a 8.8583(2)
_cell_length_b 21.4370(5)
_cell_length_c 13.5925(3)
_cell_measurement_reflns_used 9994
_cell_measurement_temperature 296(2)
_cell_measurement_theta_max 26.0554
_cell_measurement_theta_min 2.4247
_cell_volume 2567.97(10)
_computing_cell_refinement 'SAINT V8.34A (Bruker AXS Inc., 2013)'
_computing_data_collection 'Bruker Instrument Service v2013.12.0.0'
_computing_data_reduction 'SAINT V8.34A (Bruker AXS Inc., 2013)'
_computing_structure_refinement 'SHELXL-2013 (Sheldrick, 2013)'
_diffrn_ambient_temperature 296(2)
_diffrn_measured_fraction_theta_full 0.979
_diffrn_measured_fraction_theta_max 0.981
_diffrn_measurement_device_type 'Bruker APEX-II CCD'
_diffrn_measurement_method '\f and \w scans'
_diffrn_radiation_type MoK\a
_diffrn_radiation_wavelength 0.71073
_diffrn_reflns_av_R_equivalents 0.0597
_diffrn_reflns_av_unetI/netI 0.0323
_diffrn_reflns_Laue_measured_fraction_full 0.979
_diffrn_reflns_Laue_measured_fraction_max 0.981
_diffrn_reflns_limit_h_max 11
_diffrn_reflns_limit_h_min -11
_diffrn_reflns_limit_k_max 28
_diffrn_reflns_limit_k_min -28
_diffrn_reflns_limit_l_max 18
_diffrn_reflns_limit_l_min -18
_diffrn_reflns_number 43787
_diffrn_reflns_point_group_measured_fraction_full 0.979
_diffrn_reflns_point_group_measured_fraction_max 0.981
_diffrn_reflns_theta_full 25.242
_diffrn_reflns_theta_max 28.404
_diffrn_reflns_theta_min 3.563
_exptl_absorpt_coefficient_mu 0.969
_exptl_absorpt_correction_T_max 0.91
_exptl_absorpt_correction_T_min 0.80
_exptl_absorpt_correction_type multi-scan
_exptl_absorpt_process_details 'SADABS V2012/1 (Bruker AXS Inc.)'
_exptl_crystal_colour purple
_exptl_crystal_density_diffrn 0.935
_exptl_crystal_description rod
_exptl_crystal_F_000 736
_exptl_crystal_size_max 0.280
_exptl_crystal_size_mid 0.160
_exptl_crystal_size_min 0.100
_refine_diff_density_max 0.413
_refine_diff_density_min -0.345
_refine_diff_density_rms 0.047
_refine_ls_extinction_method none
_refine_ls_goodness_of_fit_ref 1.137
_refine_ls_hydrogen_treatment constr
_refine_ls_matrix_type full
_refine_ls_number_parameters 105
_refine_ls_number_reflns 3173
_refine_ls_number_restraints 0
_refine_ls_restrained_S_all 1.137
_refine_ls_R_factor_all 0.0549
_refine_ls_R_factor_gt 0.0412
_refine_ls_shift/su_max 0.001
_refine_ls_shift/su_mean 0.000
_refine_ls_structure_factor_coef Fsqd
_refine_ls_weighting_details 'w=1/[\s^2^(Fo^2^)+(0.0399P)^2^+0.8133P] where P=(Fo^2^+2Fc^2^)/3'
_refine_ls_weighting_scheme calc
_refine_ls_wR_factor_gt 0.0899
_refine_ls_wR_factor_ref 0.0934
_reflns_Friedel_coverage 0.000
_reflns_number_gt 2604
_reflns_number_total 3173
_reflns_threshold_expression 'I > 2\s(I)'
_cod_data_source_file c6ce02122k2.cif
_cod_data_source_block ye527c2c_sqd
_cod_depositor_comments 'Adding full bibliography for 7227131--7227136.cif.'
_cod_database_code 7227135
_shelx_space_group_comment
;
The symmetry employed for this shelxl refinement is uniquely defined
by the following loop, which should always be used as a source of
symmetry information in preference to the above space-group names.
They are only intended as comments.
;
_shelx_estimated_absorpt_t_min 0.773
_shelx_estimated_absorpt_t_max 0.909
_platon_squeeze_void_probe_radius 1.20
_shelxl_version_number 2013-4

loop_
_space_group_symop_operation_xyz
'x, y, z'
'-x, y, -z+1/2'
'x+1/2, y+1/2, z'
'-x+1/2, y+1/2, -z+1/2'
'-x, -y, -z'
'x, -y, z-1/2'
'-x+1/2, -y+1/2, -z'
'x+1/2, -y+1/2, z-1/2'

loop_
_atom_site_label
_atom_site_type_symbol
_atom_site_fract_x
_atom_site_fract_y
_atom_site_fract_z
_atom_site_U_iso_or_equiv
_atom_site_adp_type
_atom_site_occupancy
_atom_site_site_symmetry_order
_atom_site_calc_flag
_atom_site_refinement_flags_posn
_atom_site_refinement_flags_adp
_atom_site_refinement_flags_occupancy
C1 C 0.6907(2) 0.67976(10) 0.91481(15) 0.0485(5) Uani 1 1 d . . .
C2 C 0.7610(2) 0.72004(10) 0.99578(15) 0.0527(5) Uani 1 1 d . . .
H2 H 0.8261 0.7010 1.0447 0.063 Uiso 1 1 calc R U .
C3 C 0.4007(3) 0.54496(11) 0.86730(17) 0.0604(6) Uani 1 1 d . . .
H3 H 0.4998 0.5314 0.8637 0.072 Uiso 1 1 calc R U .
C4 C 0.3085(3) 0.51002(12) 0.9204(2) 0.0686(7) Uani 1 1 d . . .
H4 H 0.3448 0.4735 0.9512 0.082 Uiso 1 1 calc R U .
C5 C 0.1625(3) 0.52892(12) 0.92794(19) 0.0685(7) Uani 1 1 d . . .
C6 C 0.1145(3) 0.58294(14) 0.8783(2) 0.0844(9) Uani 1 1 d . . .
H6 H 0.0160 0.5973 0.8810 0.101 Uiso 1 1 calc R U .
C7 C 0.2128(3) 0.61511(13) 0.8251(2) 0.0732(8) Uani 1 1 d . . .
H7 H 0.1778 0.6507 0.7909 0.088 Uiso 1 1 calc R U .
C8 C 0.0672(3) 0.49182(14) 0.9898(2) 0.0822(8) Uani 1 1 d . . .
H8 H 0.1063 0.4543 1.0157 0.099 Uiso 1 1 calc R U .
N1 N 0.35581(18) 0.59758(8) 0.82035(12) 0.0492(4) Uani 1 1 d . . .
O1 O 0.7128(2) 0.62343(8) 0.91808(13) 0.0752(5) Uani 1 1 d . . .
O2 O 0.60820(17) 0.70693(6) 0.84530(10) 0.0556(4) Uani 1 1 d . . .
Zn1 Zn 0.5000 0.65141(2) 0.7500 0.03868(12) Uani 1 2 d S T P

loop_
_atom_site_aniso_label
_atom_site_aniso_U_11
_atom_site_aniso_U_22
_atom_site_aniso_U_33
_atom_site_aniso_U_23
_atom_site_aniso_U_13
_atom_site_aniso_U_12
C1 0.0504(12) 0.0493(12) 0.0439(11) -0.0032(9) -0.0042(9) 0.0060(10)
C2 0.0554(12) 0.0563(12) 0.0422(10) 0.0001(9) -0.0158(9) 0.0078(10)
C3 0.0531(13) 0.0615(14) 0.0684(15) 0.0184(12) 0.0148(11) 0.0060(11)
C4 0.0597(14) 0.0673(15) 0.0808(17) 0.0310(13) 0.0163(12) 0.0077(12)
C5 0.0615(14) 0.0724(16) 0.0733(16) 0.0286(13) 0.0151(12) 0.0008(12)
C6 0.0448(13) 0.105(2) 0.107(2) 0.0437(18) 0.0236(14) 0.0164(14)
C7 0.0489(13) 0.0873(19) 0.0857(18) 0.0415(15) 0.0176(12) 0.0152(13)
C8 0.0619(15) 0.0830(19) 0.104(2) 0.0397(16) 0.0199(15) 0.0120(14)
N1 0.0452(9) 0.0557(10) 0.0474(9) 0.0106(8) 0.0077(7) 0.0040(8)
O1 0.0970(13) 0.0469(10) 0.0746(11) -0.0089(8) -0.0265(10) 0.0148(9)
O2 0.0686(10) 0.0495(8) 0.0445(8) -0.0032(6) -0.0156(7) 0.0031(7)
Zn1 0.03949(19) 0.0433(2) 0.03301(17) 0.000 0.00256(12) 0.000

loop_
_atom_type_symbol
_atom_type_description
_atom_type_scat_dispersion_real
_atom_type_scat_dispersion_imag
_atom_type_scat_source
C C 0.0033 0.0016 'International Tables Vol C Tables 4.2.6.8 and 6.1.1.4'
H H 0.0000 0.0000 'International Tables Vol C Tables 4.2.6.8 and 6.1.1.4'
N N 0.0061 0.0033 'International Tables Vol C Tables 4.2.6.8 and 6.1.1.4'
O O 0.0106 0.0060 'International Tables Vol C Tables 4.2.6.8 and 6.1.1.4'
Zn Zn 0.2839 1.4301 'International Tables Vol C Tables 4.2.6.8 and 6.1.1.4'

loop_
_geom_angle_atom_site_label_1
_geom_angle_atom_site_label_2
_geom_angle_atom_site_label_3
_geom_angle
_geom_angle_site_symmetry_1
_geom_angle_site_symmetry_3
O1 C1 O2 123.74(19) . .
O1 C1 C2 119.57(18) . .
O2 C1 C2 116.69(18) . .
C2 C2 C1 125.6(2) 7_667 .
C2 C2 H2 117.2 7_667 .
C1 C2 H2 117.2 . .
N1 C3 C4 123.3(2) . .
N1 C3 H3 118.3 . .
C4 C3 H3 118.3 . .
C3 C4 C5 119.8(2) . .
C3 C4 H4 120.1 . .
C5 C4 H4 120.1 . .
C4 C5 C6 117.2(2) . .
C4 C5 C8 118.7(2) . .
C6 C5 C8 124.1(2) . .
C7 C6 C5 119.8(2) . .
C7 C6 H6 120.1 . .
C5 C6 H6 120.1 . .
N1 C7 C6 122.8(2) . .
N1 C7 H7 118.6 . .
C6 C7 H7 118.6 . .
C8 C8 C5 124.3(3) 5_567 .
C8 C8 H8 117.9 5_567 .
C5 C8 H8 117.9 . .
C7 N1 C3 117.05(18) . .
C7 N1 Zn1 120.65(15) . .
C3 N1 Zn1 122.24(14) . .
C1 O2 Zn1 114.96(13) . .
O2 Zn1 O2 104.30(8) . 2_656
O2 Zn1 N1 111.79(7) . 2_656
O2 Zn1 N1 109.03(7) 2_656 2_656
O2 Zn1 N1 109.03(7) . .
O2 Zn1 N1 111.80(7) 2_656 .
N1 Zn1 N1 110.74(10) 2_656 .

loop_
_geom_bond_atom_site_label_1
_geom_bond_atom_site_label_2
_geom_bond_distance
_geom_bond_site_symmetry_2
C1 O1 1.223(3) .
C1 O2 1.275(2) .
C1 C2 1.485(3) .
C2 C2 1.306(4) 7_667
C2 H2 0.9300 .
C3 N1 1.337(3) .
C3 C4 1.366(3) .
C3 H3 0.9300 .
C4 C5 1.369(3) .
C4 H4 0.9300 .
C5 C6 1.386(4) .
C5 C8 1.482(3) .
C6 C7 1.372(3) .
C6 H6 0.9300 .
C7 N1 1.330(3) .
C7 H7 0.9300 .
C8 C8 1.298(5) 5_567
C8 H8 0.9300 .
N1 Zn1 2.0308(16) .
O2 Zn1 1.9398(14) .
Zn1 O2 1.9398(14) 2_656
Zn1 N1 2.0307(16) 2_656

loop_
_platon_squeeze_void_nr
_platon_squeeze_void_average_x
_platon_squeeze_void_average_y
_platon_squeeze_void_average_z
_platon_squeeze_void_volume
_platon_squeeze_void_count_electrons
_platon_squeeze_void_content
1 -0.113 0.250 0.067 638 158 ' '
2 0.031 0.750 0.120 638 158 ' '
